data_7033808
loop_
_publ_author_name
'Guo, Bing'
'Zhang, Xiao'
'Wang, Yan-Ning'
'Huang, Jing-Jing'
'Yu, Jie-Hui'
'Xu, Ji-Qing'

_publ_section_title
;
 New 1-D and 3-D thiocyanatocadmates modified by various amine molecules
 and Cl(-)/CH3COO(-) ions: synthesis, structural characterization, thermal
 behavior and photoluminescence properties.
;
_journal_issue 11
_journal_name_full 'Dalton transactions (Cambridge, England : 2003)'
_journal_page_first 5095
_journal_page_last 5105
_journal_paper_doi 10.1039/c4dt03799e
_journal_volume 44
_journal_year 2015
_chemical_formula_sum 'C10 H24 Cd Cl2 N4 S2'
_chemical_formula_weight 447.75
_chemical_name_systematic
; 
 ? 
;
_space_group_IT_number 2
_symmetry_cell_setting triclinic
_symmetry_space_group_name_Hall '-P 1'
_symmetry_space_group_name_H-M 'P -1'
_atom_sites_solution_hydrogens geom
_atom_sites_solution_primary direct
_atom_sites_solution_secondary difmap
_audit_creation_method SHELXL-97
_audit_update_record
;
2015-01-19 deposited with the CCDC.
2015-01-26 downloaded from the CCDC.
;
_cell_angle_alpha 107.00(3)
_cell_angle_beta 105.40(3)
_cell_angle_gamma 101.23(3)
_cell_formula_units_Z 1
_cell_length_a 5.9343(12)
_cell_length_b 8.7361(17)
_cell_length_c 10.178(2)
_cell_measurement_temperature 293(2)
_cell_measurement_theta_max 27.54
_cell_measurement_theta_min 3.625
_cell_volume 464.8(2)
_computing_cell_refinement Process-auto
_computing_data_collection Process-auto
_computing_data_reduction Process-auto
_computing_publication_material 'Bruker SHELXTL'
_computing_structure_refinement 'SHELXL-97 (Sheldrick, 1997)'
_computing_structure_solution 'SHELXS-97 (Sheldrick, 1990)'
_diffrn_ambient_temperature 293(2)
_diffrn_detector_area_resol_mean 10.0
_diffrn_measured_fraction_theta_full 0.989
_diffrn_measured_fraction_theta_max 0.989
_diffrn_measurement_device_type 'Rigaku RAXIS-RAPID'
_diffrn_measurement_method omega-scan
_diffrn_radiation_monochromator graphite
_diffrn_radiation_source 'fine-focus sealed tube'
_diffrn_radiation_type MoK\a
_diffrn_radiation_wavelength 0.71073
_diffrn_reflns_av_R_equivalents 0.0271
_diffrn_reflns_av_unetI/netI 0.0341
_diffrn_reflns_limit_h_max 7
_diffrn_reflns_limit_h_min -7
_diffrn_reflns_limit_k_max 11
_diffrn_reflns_limit_k_min -10
_diffrn_reflns_limit_l_max 13
_diffrn_reflns_limit_l_min -13
_diffrn_reflns_number 4603
_diffrn_reflns_theta_full 27.48
_diffrn_reflns_theta_max 27.48
_diffrn_reflns_theta_min 3.63
_diffrn_standards_decay_% 0
_diffrn_standards_interval_count 0
_diffrn_standards_interval_time 0
_diffrn_standards_number 0
_exptl_absorpt_coefficient_mu 1.680
_exptl_absorpt_correction_T_max 0.845
_exptl_absorpt_correction_T_min 0.817
_exptl_absorpt_correction_type empirical
_exptl_absorpt_process_details Process-auto
_exptl_crystal_colour COLORLESS
_exptl_crystal_density_diffrn 1.600
_exptl_crystal_density_method 'not measured'
_exptl_crystal_description NEEDLE
_exptl_crystal_F_000 226
_exptl_crystal_size_max 0.13
_exptl_crystal_size_mid 0.10
_exptl_crystal_size_min 0.10
_refine_diff_density_max 1.337
_refine_diff_density_min -0.503
_refine_diff_density_rms 0.125
_refine_ls_extinction_method none
_refine_ls_goodness_of_fit_ref 1.187
_refine_ls_hydrogen_treatment mixed
_refine_ls_matrix_type full
_refine_ls_number_parameters 100
_refine_ls_number_reflns 2120
_refine_ls_number_restraints 0
_refine_ls_restrained_S_all 1.187
_refine_ls_R_factor_all 0.0331
_refine_ls_R_factor_gt 0.0315
_refine_ls_shift/su_max 0.000
_refine_ls_shift/su_mean 0.000
_refine_ls_structure_factor_coef Fsqd
_refine_ls_weighting_details 'calc w=1/[\s^2^(Fo^2^)+(0.0452P)^2^+0.2500P] where P=(Fo^2^+2Fc^2^)/3'
_refine_ls_weighting_scheme calc
_refine_ls_wR_factor_gt 0.0806
_refine_ls_wR_factor_ref 0.0882
_reflns_number_gt 2009
_reflns_number_total 2120
_reflns_threshold_expression >2sigma(I)
_cod_data_source_file c4dt03799e2.cif
_cod_data_source_block 3
_cod_depositor_comments
;
The following automatic conversions were performed:

'_exptl_absorpt_correction_type' value 'EMPIRICAL' changed to
'empirical' according to
/usr/data/users/saulius/crontab/automatic-downloads/rss-feeds/RSC/lib/dictionaries/cif_core.dic
dictionary named 'cif_core.dic' version 2.4.2 from 2011-04-26.

Automatic conversion script
Id: cif_fix_values 3008 2015-01-20 13:52:24Z robertas 

 Adding full bibliography for 7033806--7033810.cif.
;
_cod_original_cell_volume 464.76(16)
_cod_original_sg_symbol_H-M P-1
_cod_database_code 7033808

loop_
_symmetry_equiv_pos_as_xyz
'x, y, z'
'-x, -y, -z'

loop_
_atom_site_label
_atom_site_type_symbol
_atom_site_fract_x
_atom_site_fract_y
_atom_site_fract_z
_atom_site_U_iso_or_equiv
_atom_site_adp_type
_atom_site_occupancy
_atom_site_symmetry_multiplicity
_atom_site_calc_flag
_atom_site_refinement_flags
Cd1 Cd 0.5000 0.5000 0.0000 0.03096(12) Uani 1 2 d S
Cl1 Cl 0.64345(13) 0.77769(9) -0.05182(9) 0.03812(18) Uani 1 1 d .
S1 S 0.59715(14) 0.31059(11) -0.23001(10) 0.0451(2) Uani 1 1 d .
N2 N 1.1028(5) 0.8297(4) -0.1650(3) 0.0385(6) Uani 1 1 d .
C1 C 0.8942(5) 0.3934(4) -0.1808(3) 0.0318(6) Uani 1 1 d .
C2 C 0.9998(5) 0.8100(4) -0.3239(3) 0.0357(6) Uani 1 1 d .
C5 C 1.2114(7) 0.8260(5) -0.3809(5) 0.0516(8) Uani 1 1 d .
H5A H 1.3256 0.9359 -0.3281 0.077 Uiso 1 1 calc R
H5B H 1.1507 0.8086 -0.4831 0.077 Uiso 1 1 calc R
H5C H 1.2919 0.7435 -0.3678 0.077 Uiso 1 1 calc R
C4 C 0.8141(7) 0.6392(4) -0.4036(4) 0.0505(8) Uani 1 1 d .
H4A H 0.6832 0.6335 -0.3648 0.076 Uiso 1 1 calc R
H4B H 0.8910 0.5550 -0.3909 0.076 Uiso 1 1 calc R
H4C H 0.7500 0.6206 -0.5059 0.076 Uiso 1 1 calc R
C3 C 0.8813(7) 0.9481(5) -0.3266(5) 0.0544(9) Uani 1 1 d .
H3A H 0.7488 0.9333 -0.2896 0.082 Uiso 1 1 calc R
H3B H 0.8197 0.9439 -0.4252 0.082 Uiso 1 1 calc R
H3C H 1.0002 1.0548 -0.2665 0.082 Uiso 1 1 calc R
N1 N 1.1011(5) 0.4495(4) -0.1512(3) 0.0431(6) Uani 1 1 d .
H03 H 1.173(8) 0.770(6) -0.158(5) 0.048(12) Uiso 1 1 d .
H02 H 0.992(7) 0.816(5) -0.127(4) 0.038(9) Uiso 1 1 d .
H01 H 1.182(10) 0.936(7) -0.114(6) 0.075(16) Uiso 1 1 d .

loop_
_atom_site_aniso_label
_atom_site_aniso_U_11
_atom_site_aniso_U_22
_atom_site_aniso_U_33
_atom_site_aniso_U_23
_atom_site_aniso_U_13
_atom_site_aniso_U_12
Cd1 0.02324(16) 0.03243(18) 0.03926(19) 0.01528(13) 0.01045(12) 0.00961(11)
Cl1 0.0360(4) 0.0330(4) 0.0472(4) 0.0166(3) 0.0166(3) 0.0077(3)
S1 0.0290(4) 0.0433(4) 0.0478(5) 0.0004(4) 0.0139(3) 0.0018(3)
N2 0.0344(13) 0.0383(15) 0.0432(15) 0.0127(13) 0.0130(12) 0.0152(12)
C1 0.0332(14) 0.0330(14) 0.0339(14) 0.0143(12) 0.0133(11) 0.0143(11)
C2 0.0331(14) 0.0321(14) 0.0399(16) 0.0129(13) 0.0098(12) 0.0095(11)
C5 0.052(2) 0.048(2) 0.061(2) 0.0216(18) 0.0296(18) 0.0117(16)
C4 0.0483(19) 0.0415(18) 0.0452(19) 0.0095(15) 0.0064(15) 0.0005(15)
C3 0.053(2) 0.0432(19) 0.068(2) 0.0247(18) 0.0126(18) 0.0219(16)
N1 0.0293(13) 0.0555(17) 0.0455(15) 0.0188(14) 0.0124(11) 0.0146(12)

loop_
_atom_type_symbol
_atom_type_description
_atom_type_scat_dispersion_real
_atom_type_scat_dispersion_imag
_atom_type_scat_source
C C 0.0033 0.0016 'International Tables Vol C Tables 4.2.6.8 and 6.1.1.4'
H H 0.0000 0.0000 'International Tables Vol C Tables 4.2.6.8 and 6.1.1.4'
N N 0.0061 0.0033 'International Tables Vol C Tables 4.2.6.8 and 6.1.1.4'
S S 0.1246 0.1234 'International Tables Vol C Tables 4.2.6.8 and 6.1.1.4'
Cl Cl 0.1484 0.1585 'International Tables Vol C Tables 4.2.6.8 and 6.1.1.4'
Cd Cd -0.8075 1.2024 'International Tables Vol C Tables 4.2.6.8 and 6.1.1.4'

loop_
_geom_angle_atom_site_label_1
_geom_angle_atom_site_label_2
_geom_angle_atom_site_label_3
_geom_angle
_geom_angle_site_symmetry_1
_geom_angle_site_symmetry_3
N1 Cd1 N1 180.0 2_765 1_455
N1 Cd1 Cl1 90.39(8) 2_765 2_665
N1 Cd1 Cl1 89.61(8) 1_455 2_665
N1 Cd1 Cl1 89.61(8) 2_765 .
N1 Cd1 Cl1 90.39(8) 1_455 .
Cl1 Cd1 Cl1 180.0 2_665 .
N1 Cd1 S1 90.25(8) 2_765 2_665
N1 Cd1 S1 89.75(8) 1_455 2_665
Cl1 Cd1 S1 92.15(4) 2_665 2_665
Cl1 Cd1 S1 87.85(4) . 2_665
N1 Cd1 S1 89.75(8) 2_765 .
N1 Cd1 S1 90.25(8) 1_455 .
Cl1 Cd1 S1 87.85(4) 2_665 .
Cl1 Cd1 S1 92.15(4) . .
S1 Cd1 S1 180.00(3) 2_665 .
C1 S1 Cd1 101.51(11) . .
N1 C1 S1 177.8(3) . .
C4 C2 N2 107.3(3) . .
C4 C2 C3 111.4(3) . .
N2 C2 C3 106.5(3) . .
C4 C2 C5 111.7(3) . .
N2 C2 C5 107.5(3) . .
C3 C2 C5 112.2(3) . .
C1 N1 Cd1 149.4(3) . 1_655

loop_
_geom_bond_atom_site_label_1
_geom_bond_atom_site_label_2
_geom_bond_distance
_geom_bond_site_symmetry_2
Cd1 N1 2.330(3) 2_765
Cd1 N1 2.330(3) 1_455
Cd1 Cl1 2.6590(9) 2_665
Cd1 Cl1 2.6590(10) .
Cd1 S1 2.7155(12) 2_665
Cd1 S1 2.7155(12) .
S1 C1 1.645(3) .
N2 C2 1.513(4) .
C1 N1 1.150(4) .
C2 C4 1.508(4) .
C2 C3 1.514(4) .
C2 C5 1.517(5) .
N1 Cd1 2.330(3) 1_655
